data_7239659
loop_
_publ_author_name
'Liu, Jin-Hua'
'Zhang, Jing'
'Zhao, Dan'
'Lin, Li-Dan'
'Sun, Yan-Qiong'
'Li, Xin-Xiong'
'Zheng, Shou-Tian'

_publ_section_title
;
 The incorporation of heterovalent copper-oxo and copper-halide clusters
 for the fabrication of three porous cluster organic frameworks:
 syntheses, structures and iodine adsorption/release study
;
_journal_issue 4
_journal_name_full CrystEngComm
_journal_page_first 821
_journal_page_last 828
_journal_paper_doi 10.1039/C9CE01745C
_journal_volume 22
_journal_year 2020
_chemical_formula_sum 'C24 H20 Cu6 I4 N4 O10'
_chemical_formula_weight 1413.34
_space_group_crystal_system trigonal
_space_group_IT_number 167
_space_group_name_Hall '-R 3 2"c'
_space_group_name_H-M_alt 'R -3 c :H'
_atom_sites_solution_hydrogens mixed
_audit_creation_method SHELXL-2014/7
_audit_update_record
;
2019-09-23 deposited with the CCDC.	2019-12-20 downloaded from the CCDC.
;
_cell_angle_alpha 90
_cell_angle_beta 90
_cell_angle_gamma 120
_cell_formula_units_Z 18
_cell_length_a 49.2699(9)
_cell_length_b 49.2699(9)
_cell_length_c 35.3426(14)
_cell_measurement_reflns_used 15567
_cell_measurement_temperature 175(2)
_cell_measurement_theta_max 46.2005
_cell_measurement_theta_min 21.7455
_cell_volume 74301(4)
_computing_structure_refinement 'SHELXL-2014/7 (Sheldrick, 2014)'
_diffrn_ambient_temperature 175(2)
_diffrn_measured_fraction_theta_full 0.989
_diffrn_measured_fraction_theta_max 0.989
_diffrn_measurement_device_type 'Bruker APEX II'
_diffrn_measurement_method 'Omega scan'
_diffrn_radiation_type CuK\a
_diffrn_radiation_wavelength 1.54178
_diffrn_reflns_av_R_equivalents 0.0977
_diffrn_reflns_av_unetI/netI 0.0726
_diffrn_reflns_Laue_measured_fraction_full 0.989
_diffrn_reflns_Laue_measured_fraction_max 0.989
_diffrn_reflns_limit_h_max 46
_diffrn_reflns_limit_h_min -49
_diffrn_reflns_limit_k_max 48
_diffrn_reflns_limit_k_min -49
_diffrn_reflns_limit_l_max 33
_diffrn_reflns_limit_l_min -33
_diffrn_reflns_number 48890
_diffrn_reflns_point_group_measured_fraction_full 0.989
_diffrn_reflns_point_group_measured_fraction_max 0.989
_diffrn_reflns_theta_full 50.513
_diffrn_reflns_theta_max 50.513
_diffrn_reflns_theta_min 2.706
_exptl_absorpt_coefficient_mu 6.820
_exptl_absorpt_correction_T_max 0.441
_exptl_absorpt_correction_T_min 0.337
_exptl_absorpt_correction_type multi-scan
_exptl_crystal_colour green
_exptl_crystal_density_diffrn 0.569
_exptl_crystal_density_method 'not measured'
_exptl_crystal_description rectangle
_exptl_crystal_F_000 11842
_exptl_crystal_size_max 0.2
_exptl_crystal_size_mid 0.15
_exptl_crystal_size_min 0.12
_platon_squeeze_details ' ?'
_refine_diff_density_max 1.051
_refine_diff_density_min -0.685
_refine_diff_density_rms 0.073
_refine_ls_extinction_method none
_refine_ls_goodness_of_fit_ref 1.003
_refine_ls_hydrogen_treatment constr
_refine_ls_matrix_type full
_refine_ls_number_parameters 217
_refine_ls_number_reflns 8589
_refine_ls_number_restraints 0
_refine_ls_restrained_S_all 1.003
_refine_ls_R_factor_all 0.1111
_refine_ls_R_factor_gt 0.0684
_refine_ls_shift/su_max 0.001
_refine_ls_shift/su_mean 0.000
_refine_ls_structure_factor_coef Fsqd
_refine_ls_weighting_details 'w=1/[\s^2^(Fo^2^)+(0.1161P)^2^] where P=(Fo^2^+2Fc^2^)/3'
_refine_ls_weighting_scheme calc
_refine_ls_wR_factor_gt 0.1879
_refine_ls_wR_factor_ref 0.2071
_reflns_Friedel_coverage 0.000
_reflns_number_gt 4727
_reflns_number_total 8589
_reflns_threshold_expression 'I > 2\s(I)'
_cod_data_source_file c9ce01745c2.cif
_cod_data_source_block 2
_cod_depositor_comments
;Adding full bibliography for 7239657--7239659.cif.

 Adding full bibliography for 7239657--7239659.cif.
;
_cod_database_code 7239659
_shelx_shelxl_version_number 2014/7
_shelx_space_group_comment
;
The symmetry employed for this shelxl refinement is uniquely defined
by the following loop, which should always be used as a source of
symmetry information in preference to the above space-group names.
They are only intended as comments.
;

loop_
_space_group_symop_operation_xyz
'x, y, z'
'-y, x-y, z'
'-x+y, -x, z'
'y, x, -z+1/2'
'-x, -x+y, -z+1/2'
'x-y, -y, -z+1/2'
'x+2/3, y+1/3, z+1/3'
'-y+2/3, x-y+1/3, z+1/3'
'-x+y+2/3, -x+1/3, z+1/3'
'y+2/3, x+1/3, -z+5/6'
'-x+2/3, -x+y+1/3, -z+5/6'
'x-y+2/3, -y+1/3, -z+5/6'
'x+1/3, y+2/3, z+2/3'
'-y+1/3, x-y+2/3, z+2/3'
'-x+y+1/3, -x+2/3, z+2/3'
'y+1/3, x+2/3, -z+7/6'
'-x+1/3, -x+y+2/3, -z+7/6'
'x-y+1/3, -y+2/3, -z+7/6'
'-x, -y, -z'
'y, -x+y, -z'
'x-y, x, -z'
'-y, -x, z-1/2'
'x, x-y, z-1/2'
'-x+y, y, z-1/2'
'-x+2/3, -y+1/3, -z+1/3'
'y+2/3, -x+y+1/3, -z+1/3'
'x-y+2/3, x+1/3, -z+1/3'
'-y+2/3, -x+1/3, z-1/6'
'x+2/3, x-y+1/3, z-1/6'
'-x+y+2/3, y+1/3, z-1/6'
'-x+1/3, -y+2/3, -z+2/3'
'y+1/3, -x+y+2/3, -z+2/3'
'x-y+1/3, x+2/3, -z+2/3'
'-y+1/3, -x+2/3, z+1/6'
'x+1/3, x-y+2/3, z+1/6'
'-x+y+1/3, y+2/3, z+1/6'

loop_
_atom_site_label
_atom_site_type_symbol
_atom_site_fract_x
_atom_site_fract_y
_atom_site_fract_z
_atom_site_U_iso_or_equiv
_atom_site_adp_type
_atom_site_occupancy
_atom_site_site_symmetry_order
_atom_site_calc_flag
_atom_site_refinement_flags_posn
_atom_site_refinement_flags_adp
Cu1 Cu 0.25956(4) 0.33393(4) 0.04627(3) 0.1164(6) Uani 1 1 d . .
Cu2 Cu 0.28160(4) 0.30202(4) 0.08303(3) 0.1122(6) Uani 1 1 d . .
Cu3 Cu 0.30323(3) 0.14514(3) 0.17192(3) 0.0992(5) Uani 1 1 d . .
I1 I 0.30856(2) 0.32989(2) 0.01912(2) 0.1204(4) Uani 1 1 d . .
I2 I 0.22048(2) 0.28008(2) 0.08370(2) 0.1210(4) Uani 1 1 d . .
O1 O 0.29451(18) 0.17521(19) 0.14664(18) 0.106(2) Uani 1 1 d . .
O1W O 0.25614(18) 0.11029(19) 0.1810(2) 0.155(3) Uani 1 1 d . .
H1WA H 0.2468 0.1102 0.2012 0.186 Uiso 1 1 d R U
H1WB H 0.2465 0.0962 0.1643 0.186 Uiso 1 1 d R U
O2 O 0.3214(2) 0.12228(16) 0.19584(15) 0.100(2) Uani 1 1 d . .
O3 O 0.30973(19) 0.16868(19) 0.21986(15) 0.105(2) Uani 1 1 d . .
O4 O 0.3069(2) 0.12939(19) 0.12349(18) 0.122(3) Uani 1 1 d . .
N1 N 0.2356(2) 0.3333(3) -0.0010(2) 0.112(3) Uani 1 1 d . .
N2 N 0.2894(4) 0.2677(4) 0.0942(3) 0.155(5) Uani 1 1 d . .
C1 C 0.2205(3) 0.3077(3) -0.0205(3) 0.141(5) Uani 1 1 d . .
H1 H 0.2186 0.2893 -0.0107 0.169 Uiso 1 1 calc R U
C2 C 0.2355(3) 0.3582(3) -0.0134(3) 0.135(4) Uani 1 1 d . .
H2 H 0.2450 0.3761 0.0015 0.162 Uiso 1 1 calc R U
C3 C 0.2782(4) 0.2174(3) 0.1206(3) 0.134(4) Uani 1 1 d . .
H3 H 0.2632 0.1980 0.1301 0.161 Uiso 1 1 calc R U
C4 C 0.3304(3) 0.2529(4) 0.1031(3) 0.140(5) Uani 1 1 d . .
H4 H 0.3516 0.2594 0.1002 0.168 Uiso 1 1 calc R U
C5 C 0.2691(3) 0.2389(3) 0.1082(4) 0.131(5) Uani 1 1 d . .
H5 H 0.2480 0.2331 0.1098 0.157 Uiso 1 1 calc R U
C6 C 0.3089(4) 0.2247(4) 0.1186(3) 0.115(4) Uani 1 1 d . .
C7 C 0.3165(3) 0.2014(3) 0.1355(2) 0.087(3) Uani 1 1 d . .
C8 C 0.2068(3) 0.3329(4) -0.0672(2) 0.102(3) Uani 1 1 d . .
C9 C 0.2222(3) 0.3599(3) -0.0477(3) 0.118(4) Uani 1 1 d . .
H9 H 0.2238 0.3784 -0.0565 0.141 Uiso 1 1 calc R U
C10 C 0.2067(3) 0.3067(3) -0.0563(3) 0.138(4) Uani 1 1 d . .
H10 H 0.1981 0.2888 -0.0714 0.166 Uiso 1 1 calc R U
C11 C 0.3159(5) 0.2720(3) 0.0912(3) 0.149(5) Uani 1 1 d . .
H11 H 0.3298 0.2907 0.0792 0.179 Uiso 1 1 calc R U
C12 C 0.3323(3) 0.1406(3) 0.1054(3) 0.100(3) Uani 1 1 d . .

loop_
_atom_site_aniso_label
_atom_site_aniso_U_11
_atom_site_aniso_U_22
_atom_site_aniso_U_33
_atom_site_aniso_U_23
_atom_site_aniso_U_13
_atom_site_aniso_U_12
Cu1 0.1282(13) 0.1640(15) 0.0696(7) 0.0133(7) -0.0022(7) 0.0825(12)
Cu2 0.1270(14) 0.1362(14) 0.0976(9) 0.0261(8) 0.0143(8) 0.0839(12)
Cu3 0.1287(13) 0.0994(11) 0.0777(7) -0.0078(6) -0.0082(7) 0.0632(10)
I1 0.1356(7) 0.1595(8) 0.0853(4) 0.0158(4) 0.0222(4) 0.0881(6)
I2 0.1134(6) 0.1498(8) 0.0929(5) 0.0110(4) 0.0026(3) 0.0608(5)
O1 0.096(6) 0.101(6) 0.123(5) -0.002(4) -0.007(4) 0.050(5)
O1W 0.150(7) 0.149(7) 0.149(6) -0.003(5) 0.018(5) 0.063(6)
O2 0.113(6) 0.101(6) 0.091(4) 0.008(3) 0.007(4) 0.057(5)
O3 0.123(6) 0.124(6) 0.088(4) -0.010(4) 0.004(4) 0.076(5)
O4 0.126(7) 0.132(7) 0.095(4) 0.000(4) 0.004(4) 0.056(6)
N1 0.113(7) 0.132(9) 0.100(6) 0.019(6) -0.016(5) 0.068(7)
N2 0.145(12) 0.232(18) 0.132(7) 0.004(8) 0.017(8) 0.127(14)
C1 0.177(13) 0.126(12) 0.108(9) -0.003(8) -0.022(8) 0.067(10)
C2 0.163(12) 0.167(13) 0.091(7) 0.008(7) -0.020(7) 0.094(11)
C3 0.165(15) 0.115(10) 0.146(9) 0.052(7) 0.002(8) 0.088(11)
C4 0.113(11) 0.151(12) 0.129(8) 0.055(8) 0.055(7) 0.045(11)
C5 0.088(9) 0.110(10) 0.160(10) 0.039(8) 0.018(7) 0.025(9)
C6 0.103(11) 0.174(15) 0.103(7) -0.021(8) -0.025(7) 0.095(12)
C7 0.083(10) 0.096(10) 0.081(6) -0.030(6) -0.016(6) 0.044(9)
C8 0.103(9) 0.137(11) 0.071(6) 0.011(7) 0.002(5) 0.064(9)
C9 0.135(10) 0.117(10) 0.115(8) 0.003(7) -0.036(7) 0.073(9)
C10 0.162(12) 0.148(13) 0.106(9) 0.013(8) -0.015(7) 0.078(10)
C11 0.23(2) 0.130(12) 0.121(9) 0.027(7) 0.018(11) 0.112(15)
C12 0.108(11) 0.077(9) 0.116(9) -0.038(7) -0.032(8) 0.048(8)

loop_
_atom_type_symbol
_atom_type_description
_atom_type_scat_dispersion_real
_atom_type_scat_dispersion_imag
_atom_type_scat_source
C C 0.0181 0.0091 'International Tables Vol C Tables 4.2.6.8 and 6.1.1.4'
Cu Cu -1.9646 0.5888 'International Tables Vol C Tables 4.2.6.8 and 6.1.1.4'
I I -0.3257 6.8362 'International Tables Vol C Tables 4.2.6.8 and 6.1.1.4'
N N 0.0311 0.0180 'International Tables Vol C Tables 4.2.6.8 and 6.1.1.4'
O O 0.0492 0.0322 'International Tables Vol C Tables 4.2.6.8 and 6.1.1.4'
H H 0.0000 0.0000 'International Tables Vol C Tables 4.2.6.8 and 6.1.1.4'

loop_
_geom_angle_atom_site_label_1
_geom_angle_atom_site_label_2
_geom_angle_atom_site_label_3
_geom_angle
_geom_angle_site_symmetry_1
_geom_angle_site_symmetry_3
N1 Cu1 Cu1 145.0(3) . 18_554
N1 Cu1 Cu2 145.3(3) . 18_554
Cu1 Cu1 Cu2 60.61(5) 18_554 18_554
N1 Cu1 Cu2 143.0(4) . .
Cu1 Cu1 Cu2 60.03(5) 18_554 .
Cu2 Cu1 Cu2 60.63(8) 18_554 .
N1 Cu1 I2 106.3(4) . 18_554
Cu1 Cu1 I2 61.93(6) 18_554 18_554
Cu2 Cu1 I2 59.78(5) 18_554 18_554
Cu2 Cu1 I2 110.67(6) . 18_554
N1 Cu1 I1 104.0(3) . .
Cu1 Cu1 I1 110.76(3) 18_554 .
Cu2 Cu1 I1 63.16(5) 18_554 .
Cu2 Cu1 I1 58.93(5) . .
I2 Cu1 I1 115.90(6) 18_554 .
N1 Cu1 I2 105.2(3) . .
Cu1 Cu1 I2 59.80(6) 18_554 .
Cu2 Cu1 I2 109.42(5) 18_554 .
Cu2 Cu1 I2 58.91(5) . .
I2 Cu1 I2 115.26(5) 18_554 .
I1 Cu1 I2 108.94(6) . .
N2 Cu2 I1 111.1(4) . .
N2 Cu2 Cu1 135.8(3) . 18_554
I1 Cu2 Cu1 112.21(6) . 18_554
N2 Cu2 I2 108.7(5) . .
I1 Cu2 I2 113.31(5) . .
Cu1 Cu2 I2 60.55(5) 18_554 .
N2 Cu2 Cu1 158.1(4) . .
I1 Cu2 Cu1 61.32(4) . .
Cu1 Cu2 Cu1 59.34(6) 18_554 .
I2 Cu2 Cu1 61.75(5) . .
N2 Cu2 Cu2 138.5(5) . 18_554
I1 Cu2 Cu2 63.58(5) . 18_554
Cu1 Cu2 Cu2 59.96(6) 18_554 18_554
I2 Cu2 Cu2 110.75(4) . 18_554
Cu1 Cu2 Cu2 59.41(5) . 18_554
N2 Cu2 I1 95.1(4) . 18_554
I1 Cu2 I1 113.85(6) . 18_554
Cu1 Cu2 I1 59.40(5) 18_554 18_554
I2 Cu2 I1 113.29(5) . 18_554
Cu1 Cu2 I1 106.80(6) . 18_554
Cu2 Cu2 I1 57.51(5) 18_554 18_554
O4 Cu3 O2 89.4(3) . .
O4 Cu3 O1 90.0(3) . .
O2 Cu3 O1 167.5(3) . .
O4 Cu3 O3 166.8(3) . .
O2 Cu3 O3 88.9(3) . .
O1 Cu3 O3 88.8(3) . .
O4 Cu3 O1W 95.4(3) . .
O2 Cu3 O1W 95.8(3) . .
O1 Cu3 O1W 96.7(3) . .
O3 Cu3 O1W 97.9(3) . .
O4 Cu3 Cu3 84.6(3) . 25
O2 Cu3 Cu3 82.5(2) . 25
O1 Cu3 Cu3 85.0(2) . 25
O3 Cu3 Cu3 82.2(2) . 25
O1W Cu3 Cu3 178.3(2) . 25
Cu2 I1 Cu1 59.75(4) . .
Cu2 I1 Cu2 58.91(6) . 18_554
Cu1 I1 Cu2 57.43(4) . 18_554
Cu2 I2 Cu1 59.67(5) . 18_554
Cu2 I2 Cu1 59.35(4) . .
Cu1 I2 Cu1 58.28(4) 18_554 .
C7 O1 Cu3 121.1(8) . .
Cu3 O1W H1WA 120.2 . .
Cu3 O1W H1WB 119.7 . .
H1WA O1W H1WB 120.1 . .
C7 O2 Cu3 124.5(8) 25 .
C12 O3 Cu3 123.5(7) 25 .
C12 O4 Cu3 123.3(7) . .
C1 N1 C2 117.6(10) . .
C1 N1 Cu1 119.8(10) . .
C2 N1 Cu1 122.6(9) . .
C11 N2 C5 112.3(16) . .
C11 N2 Cu2 119.2(15) . .
C5 N2 Cu2 128.3(12) . .
N1 C1 C10 122.6(12) . .
N1 C1 H1 118.7 . .
C10 C1 H1 118.7 . .
N1 C2 C9 124.8(12) . .
N1 C2 H2 117.6 . .
C9 C2 H2 117.6 . .
C6 C3 C5 120.6(12) . .
C6 C3 H3 119.7 . .
C5 C3 H3 119.7 . .
C6 C4 C11 112.3(12) . .
C6 C4 H4 123.9 . .
C11 C4 H4 123.9 . .
N2 C5 C3 123.7(13) . .
N2 C5 H5 118.2 . .
C3 C5 H5 118.2 . .
C3 C6 C4 118.7(13) . .
C3 C6 C7 116.4(14) . .
C4 C6 C7 124.9(14) . .
O2 C7 O1 126.9(12) 25 .
O2 C7 C6 113.7(12) 25 .
O1 C7 C6 119.4(11) . .
C9 C8 C10 122.4(10) . .
C9 C8 C12 119.8(13) . 21
C10 C8 C12 117.5(13) . 21
C8 C9 C2 115.6(11) . .
C8 C9 H9 122.2 . .
C2 C9 H9 122.2 . .
C8 C10 C1 116.4(12) . .
C8 C10 H10 121.8 . .
C1 C10 H10 121.8 . .
N2 C11 C4 132.1(16) . .
N2 C11 H11 113.9 . .
C4 C11 H11 113.9 . .
O3 C12 O4 126.0(10) 25 .
O3 C12 C8 114.3(12) 25 20
O4 C12 C8 119.3(11) . 20

loop_
_geom_bond_atom_site_label_1
_geom_bond_atom_site_label_2
_geom_bond_distance
_geom_bond_site_symmetry_2
Cu1 N1 2.036(8) .
Cu1 Cu1 2.621(2) 18_554
Cu1 Cu2 2.639(2) 18_554
Cu1 Cu2 2.654(2) .
Cu1 I2 2.6623(18) 18_554
Cu1 I1 2.6961(17) .
Cu1 I2 2.7181(17) .
Cu2 N2 1.952(15) .
Cu2 I1 2.6322(14) .
Cu2 Cu1 2.639(2) 18_554
Cu2 I2 2.6423(18) .
Cu2 Cu2 2.672(3) 18_554
Cu2 I1 2.7946(16) 18_554
Cu3 O4 1.925(7) .
Cu3 O2 1.949(7) .
Cu3 O1 1.953(7) .
Cu3 O3 1.987(7) .
Cu3 O1W 2.109(8) .
Cu3 Cu3 2.673(3) 25
I1 Cu2 2.7946(16) 18_554
I2 Cu1 2.6624(18) 18_554
O1 C7 1.265(12) .
O1W H1WA 0.8496 .
O1W H1WB 0.8506 .
O2 C7 1.248(11) 25
O3 C12 1.235(12) 25
O4 C12 1.258(12) .
N1 C1 1.298(13) .
N1 C2 1.302(13) .
N2 C11 1.222(17) .
N2 C5 1.354(16) .
C1 C10 1.426(15) .
C1 H1 0.9300 .
C2 C9 1.401(14) .
C2 H2 0.9300 .
C3 C6 1.370(14) .
C3 C5 1.414(16) .
C3 H3 0.9300 .
C4 C6 1.372(15) .
C4 C11 1.499(18) .
C4 H4 0.9300 .
C5 H5 0.9300 .
C6 C7 1.497(16) .
C7 O2 1.248(11) 25
C8 C9 1.342(13) .
C8 C10 1.345(14) .
C8 C12 1.536(14) 21
C9 H9 0.9300 .
C10 H10 0.9300 .
C11 H11 0.9300 .
C12 O3 1.235(11) 25
C12 C8 1.537(14) 20

loop_
_platon_squeeze_void_nr
_platon_squeeze_void_average_x
_platon_squeeze_void_average_y
_platon_squeeze_void_average_z
_platon_squeeze_void_volume
_platon_squeeze_void_count_electrons
1 -0.007 -0.005 -0.002 61725.7 8827.6
